data_4508779
loop_
_publ_author_name
'Tang, Hongding'
'Gao, Jian Ping'
'Xiong, Ying'
'Wang, Zhi Yuan'

_publ_section_title
;
 Self-Assembled, Discrete Organic Tubular Crystals with Controllable Sizes
 by Simple Sublimation
;
_journal_issue 7
_journal_name_full 'Crystal Growth &amp; Design'
_journal_page_first 1559
_journal_paper_doi 10.1021/cg0602313
_journal_volume 6
_journal_year 2006
_chemical_formula_sum 'C22 H4 F10 N4 O2'
_chemical_formula_weight 546.29
_chemical_name_systematic
; 
 ? 
;
_space_group_IT_number 2
_symmetry_cell_setting triclinic
_symmetry_space_group_name_Hall '-P 1'
_symmetry_space_group_name_H-M 'P -1'
_atom_sites_solution_hydrogens geom
_atom_sites_solution_primary direct
_atom_sites_solution_secondary difmap
_audit_creation_method SHELXL-97
_cell_angle_alpha 83.383(3)
_cell_angle_beta 77.723(4)
_cell_angle_gamma 89.083(3)
_cell_formula_units_Z 1
_cell_length_a 7.3223(14)
_cell_length_b 7.5889(15)
_cell_length_c 8.7140(17)
_cell_measurement_reflns_used 1089
_cell_measurement_temperature 205(2)
_cell_measurement_theta_max 26.31
_cell_measurement_theta_min 2.70
_cell_volume 469.98(16)
_computing_cell_refinement 'Bruker SMART'
_computing_data_collection 'Bruker SMART'
_computing_data_reduction 'Bruker SAINT'
_computing_molecular_graphics 'Bruker SHELXTL'
_computing_publication_material 'Bruker SHELXTL'
_computing_structure_refinement 'SHELXL-97 (Sheldrick, 1997)'
_computing_structure_solution 'SHELXS-97 (Sheldrick, 1990)'
_diffrn_ambient_temperature 205(2)
_diffrn_measured_fraction_theta_full 0.928
_diffrn_measured_fraction_theta_max 0.928
_diffrn_measurement_device_type 'CCD area detector'
_diffrn_measurement_method 'phi and omega scans'
_diffrn_radiation_monochromator graphite
_diffrn_radiation_source 'fine-focus sealed tube'
_diffrn_radiation_type MoK\a
_diffrn_radiation_wavelength 0.71073
_diffrn_reflns_av_R_equivalents 0.0140
_diffrn_reflns_av_sigmaI/netI 0.0301
_diffrn_reflns_limit_h_max 8
_diffrn_reflns_limit_h_min -9
_diffrn_reflns_limit_k_max 9
_diffrn_reflns_limit_k_min -9
_diffrn_reflns_limit_l_max 10
_diffrn_reflns_limit_l_min -10
_diffrn_reflns_number 2734
_diffrn_reflns_theta_full 26.39
_diffrn_reflns_theta_max 26.39
_diffrn_reflns_theta_min 2.41
_exptl_absorpt_coefficient_mu 0.194
_exptl_absorpt_correction_T_max 1.0
_exptl_absorpt_correction_T_min 0.72
_exptl_absorpt_correction_type multi-scan
_exptl_absorpt_process_details 'SADABS, Bruker (2000)'
_exptl_crystal_colour colorless
_exptl_crystal_density_diffrn 1.930
_exptl_crystal_density_method 'not measured'
_exptl_crystal_description plate
_exptl_crystal_F_000 270
_exptl_crystal_size_max 0.52
_exptl_crystal_size_mid 0.32
_exptl_crystal_size_min 0.15
_refine_diff_density_max 0.223
_refine_diff_density_min -0.426
_refine_diff_density_rms 0.063
_refine_ls_extinction_method none
_refine_ls_goodness_of_fit_ref 1.056
_refine_ls_hydrogen_treatment mixed
_refine_ls_matrix_type full
_refine_ls_number_parameters 172
_refine_ls_number_reflns 1788
_refine_ls_number_restraints 0
_refine_ls_restrained_S_all 1.056
_refine_ls_R_factor_all 0.0639
_refine_ls_R_factor_gt 0.0444
_refine_ls_shift/su_max 0.001
_refine_ls_shift/su_mean 0.000
_refine_ls_structure_factor_coef Fsqd
_refine_ls_weighting_details 'calc w=1/[\s^2^(Fo^2^)+(0.0499P)^2^+0.2056P] where P=(Fo^2^+2Fc^2^)/3'
_refine_ls_weighting_scheme calc
_refine_ls_wR_factor_gt 0.0979
_refine_ls_wR_factor_ref 0.1064
_reflns_number_gt 1372
_reflns_number_total 1788
_reflns_threshold_expression >2sigma(I)
_cod_data_source_file cg0602313sup1.cif
_cod_data_source_block cu408
_cod_depositor_comments
;
The following automatic conversions were performed:

'_symmetry_cell_setting' value 'Triclinic' changed to 'triclinic'
according to /home/saulius/struct/CIF-dictionaries/cif_core.dic
dictionary named 'cif_core.dic' version 2.4.2 from
2011-04-26.

'_exptl_absorpt_correction_type' value 'Multi-Scan'
changed to 'multi-scan' according to
/home/saulius/struct/CIF-dictionaries/cif_core.dic dictionary named
'cif_core.dic' version 2.4.2 from 2011-04-26.

Automatic conversion script
Id: cif_fix_values 1891 2012-01-12 08:04:46Z andrius 
;
_cod_original_sg_symbol_H-M P-1
_cod_database_code 4508779

loop_
_symmetry_equiv_pos_as_xyz
'x, y, z'
'-x, -y, -z'

loop_
_atom_site_label
_atom_site_type_symbol
_atom_site_fract_x
_atom_site_fract_y
_atom_site_fract_z
_atom_site_U_iso_or_equiv
_atom_site_adp_type
_atom_site_occupancy
_atom_site_symmetry_multiplicity
_atom_site_calc_flag
_atom_site_refinement_flags
C1 C -0.0387(3) 0.6803(3) -0.0230(3) 0.0268(5) Uani 1 1 d .
H1A H -0.0652 0.8020 -0.0376 0.032 Uiso 1 1 calc R
C2 C 0.0460(3) 0.6133(3) 0.1004(3) 0.0240(5) Uani 1 1 d .
C3 C 0.0838(3) 0.4320(3) 0.1237(3) 0.0273(5) Uani 1 1 d .
H3A H 0.1396 0.3867 0.2076 0.033 Uiso 1 1 calc R
C4 C 0.0978(3) 0.7369(3) 0.2010(3) 0.0244(5) Uani 1 1 d .
N5 N 0.1024(3) 0.9078(3) 0.1772(2) 0.0337(5) Uani 1 1 d .
N6 N 0.1664(3) 0.9664(3) 0.3042(2) 0.0345(5) Uani 1 1 d .
C7 C 0.1944(3) 0.8246(3) 0.3926(3) 0.0242(5) Uani 1 1 d .
O8 O 0.1543(2) 0.67297(19) 0.33622(17) 0.0259(4) Uani 1 1 d .
C9 C 0.2671(3) 0.8122(3) 0.5379(3) 0.0251(5) Uani 1 1 d .
C10 C 0.3225(3) 0.6522(3) 0.6101(3) 0.0262(5) Uani 1 1 d .
C11 C 0.4013(3) 0.6446(3) 0.7416(3) 0.0295(5) Uani 1 1 d .
C12 C 0.4217(3) 0.7977(3) 0.8077(3) 0.0307(6) Uani 1 1 d .
C13 C 0.3656(3) 0.9577(3) 0.7413(3) 0.0303(5) Uani 1 1 d .
C14 C 0.2916(3) 0.9639(3) 0.6083(3) 0.0269(5) Uani 1 1 d .
F15 F 0.3015(2) 0.49867(17) 0.55365(16) 0.0350(4) Uani 1 1 d .
F16 F 0.4554(2) 0.48944(18) 0.80517(17) 0.0414(4) Uani 1 1 d .
F17 F 0.4958(2) 0.7906(2) 0.93537(17) 0.0440(4) Uani 1 1 d .
F18 F 0.3857(2) 1.10704(19) 0.80343(17) 0.0425(4) Uani 1 1 d .
F19 F 0.2452(2) 1.12402(17) 0.54566(16) 0.0353(4) Uani 1 1 d .

loop_
_atom_site_aniso_label
_atom_site_aniso_U_11
_atom_site_aniso_U_22
_atom_site_aniso_U_33
_atom_site_aniso_U_23
_atom_site_aniso_U_13
_atom_site_aniso_U_12
C1 0.0319(13) 0.0214(12) 0.0284(12) -0.0028(10) -0.0096(10) 0.0039(9)
C2 0.0261(12) 0.0236(12) 0.0236(12) -0.0055(9) -0.0065(9) 0.0001(9)
C3 0.0324(13) 0.0284(13) 0.0241(12) -0.0040(10) -0.0122(10) 0.0025(10)
C4 0.0270(12) 0.0256(12) 0.0221(12) -0.0036(9) -0.0080(9) 0.0029(9)
N5 0.0474(13) 0.0260(11) 0.0333(12) -0.0057(9) -0.0199(10) -0.0009(9)
N6 0.0478(13) 0.0278(11) 0.0344(12) -0.0064(9) -0.0218(10) -0.0006(9)
C7 0.0262(12) 0.0216(11) 0.0273(12) -0.0073(9) -0.0085(10) -0.0019(9)
O8 0.0333(9) 0.0223(8) 0.0256(8) -0.0056(6) -0.0128(7) 0.0010(7)
C9 0.0244(12) 0.0268(12) 0.0256(12) -0.0068(10) -0.0064(9) 0.0016(9)
C10 0.0304(13) 0.0231(12) 0.0267(12) -0.0084(10) -0.0069(10) -0.0007(9)
C11 0.0309(14) 0.0302(13) 0.0278(13) -0.0007(10) -0.0085(10) 0.0025(10)
C12 0.0316(13) 0.0408(14) 0.0227(12) -0.0072(11) -0.0109(10) 0.0009(11)
C13 0.0316(13) 0.0319(13) 0.0303(13) -0.0155(10) -0.0062(10) -0.0023(10)
C14 0.0304(13) 0.0225(12) 0.0294(13) -0.0059(10) -0.0085(10) 0.0025(10)
F15 0.0498(9) 0.0220(7) 0.0387(8) -0.0080(6) -0.0190(7) 0.0023(6)
F16 0.0518(10) 0.0358(8) 0.0398(8) 0.0017(7) -0.0202(7) 0.0065(7)
F17 0.0519(10) 0.0557(10) 0.0318(8) -0.0112(7) -0.0222(7) 0.0028(8)
F18 0.0549(10) 0.0379(8) 0.0435(9) -0.0233(7) -0.0202(7) 0.0008(7)
F19 0.0484(9) 0.0220(7) 0.0403(8) -0.0089(6) -0.0174(7) 0.0028(6)

loop_
_atom_type_symbol
_atom_type_description
_atom_type_scat_dispersion_real
_atom_type_scat_dispersion_imag
_atom_type_scat_source
C C 0.0033 0.0016 'International Tables Vol C Tables 4.2.6.8 and 6.1.1.4'
H H 0.0000 0.0000 'International Tables Vol C Tables 4.2.6.8 and 6.1.1.4'
N N 0.0061 0.0033 'International Tables Vol C Tables 4.2.6.8 and 6.1.1.4'
O O 0.0106 0.0060 'International Tables Vol C Tables 4.2.6.8 and 6.1.1.4'
F F 0.0171 0.0103 'International Tables Vol C Tables 4.2.6.8 and 6.1.1.4'

loop_
_geom_angle_atom_site_label_1
_geom_angle_atom_site_label_2
_geom_angle_atom_site_label_3
_geom_angle
_geom_angle_site_symmetry_1
C3 C1 C2 120.1(2) 2_565
C3 C1 H1A 120.0 2_565
C2 C1 H1A 120.0 .
C1 C2 C3 120.2(2) .
C1 C2 C4 118.5(2) .
C3 C2 C4 121.28(19) .
C1 C3 C2 119.8(2) 2_565
C1 C3 H3A 120.1 2_565
C2 C3 H3A 120.1 .
N5 C4 O8 112.51(19) .
N5 C4 C2 127.8(2) .
O8 C4 C2 119.69(19) .
C4 N5 N6 106.48(18) .
C7 N6 N5 105.69(18) .
N6 C7 O8 113.10(18) .
N6 C7 C9 127.61(19) .
O8 C7 C9 119.26(19) .
C7 O8 C4 102.21(17) .
C14 C9 C10 116.2(2) .
C14 C9 C7 120.9(2) .
C10 C9 C7 122.88(19) .
F15 C10 C11 117.1(2) .
F15 C10 C9 120.88(19) .
C11 C10 C9 122.0(2) .
F16 C11 C12 120.1(2) .
F16 C11 C10 120.1(2) .
C12 C11 C10 119.8(2) .
F17 C12 C11 119.9(2) .
F17 C12 C13 120.2(2) .
C11 C12 C13 119.8(2) .
F18 C13 C14 119.7(2) .
F18 C13 C12 120.5(2) .
C14 C13 C12 119.8(2) .
F19 C14 C13 117.21(19) .
F19 C14 C9 120.44(19) .
C13 C14 C9 122.3(2) .

loop_
_geom_bond_atom_site_label_1
_geom_bond_atom_site_label_2
_geom_bond_distance
_geom_bond_site_symmetry_2
C1 C3 1.382(3) 2_565
C1 C2 1.396(3) .
C1 H1A 0.9400 .
C2 C3 1.399(3) .
C2 C4 1.461(3) .
C3 C1 1.382(3) 2_565
C3 H3A 0.9400 .
C4 N5 1.289(3) .
C4 O8 1.365(3) .
N5 N6 1.408(3) .
N6 C7 1.289(3) .
C7 O8 1.362(2) .
C7 C9 1.467(3) .
C9 C14 1.397(3) .
C9 C10 1.397(3) .
C10 F15 1.339(2) .
C10 C11 1.384(3) .
C11 F16 1.334(3) .
C11 C12 1.378(3) .
C12 F17 1.333(3) .
C12 C13 1.379(3) .
C13 F18 1.334(3) .
C13 C14 1.376(3) .
C14 F19 1.342(2) .

loop_
_geom_torsion_atom_site_label_1
_geom_torsion_atom_site_label_2
_geom_torsion_atom_site_label_3
_geom_torsion_atom_site_label_4
_geom_torsion
_geom_torsion_site_symmetry_1
_geom_torsion_site_symmetry_4
C3 C1 C2 C3 -0.7(4) 2_565 .
C3 C1 C2 C4 177.8(2) 2_565 .
C1 C2 C3 C1 0.7(4) . 2_565
C4 C2 C3 C1 -177.8(2) . 2_565
C1 C2 C4 N5 -11.9(4) . .
C3 C2 C4 N5 166.6(2) . .
C1 C2 C4 O8 170.06(19) . .
C3 C2 C4 O8 -11.4(3) . .
O8 C4 N5 N6 0.0(3) . .
C2 C4 N5 N6 -178.1(2) . .
C4 N5 N6 C7 0.0(3) . .
N5 N6 C7 O8 -0.1(3) . .
N5 N6 C7 C9 178.0(2) . .
N6 C7 O8 C4 0.1(2) . .
C9 C7 O8 C4 -178.1(2) . .
N5 C4 O8 C7 -0.1(2) . .
C2 C4 O8 C7 178.2(2) . .
N6 C7 C9 C14 8.7(4) . .
O8 C7 C9 C14 -173.3(2) . .
N6 C7 C9 C10 -168.6(2) . .
O8 C7 C9 C10 9.3(3) . .
C14 C9 C10 F15 178.7(2) . .
C7 C9 C10 F15 -3.8(3) . .
C14 C9 C10 C11 -1.5(3) . .
C7 C9 C10 C11 176.0(2) . .
F15 C10 C11 F16 1.0(3) . .
C9 C10 C11 F16 -178.8(2) . .
F15 C10 C11 C12 -178.2(2) . .
C9 C10 C11 C12 2.0(4) . .
F16 C11 C12 F17 0.0(4) . .
C10 C11 C12 F17 179.3(2) . .
F16 C11 C12 C13 180.0(2) . .
C10 C11 C12 C13 -0.8(4) . .
F17 C12 C13 F18 0.4(4) . .
C11 C12 C13 F18 -179.6(2) . .
F17 C12 C13 C14 179.2(2) . .
C11 C12 C13 C14 -0.8(4) . .
F18 C13 C14 F19 1.0(3) . .
C12 C13 C14 F19 -177.8(2) . .
F18 C13 C14 C9 -180.0(2) . .
C12 C13 C14 C9 1.2(4) . .
C10 C9 C14 F19 178.9(2) . .
C7 C9 C14 F19 1.4(3) . .
C10 C9 C14 C13 -0.1(3) . .
C7 C9 C14 C13 -177.6(2) . .
